data_4030177
loop_
_publ_author_name
'Grenouilleau, P.'
'Meerschaut, A.'

_publ_section_title
;
 NbSe2Br2 : Etude cristallographique des phases "basse temperature" et
 "haute temperature"
;
_journal_name_full 'European Journal of Solid State and Inorganic Chemistry'
_journal_page_first 77
_journal_page_last 89
_journal_volume 25
_journal_year 1988
_chemical_formula_sum 'Br2 Nb Se2'
_chemical_formula_weight 410.63
_space_group_IT_number 2
_symmetry_cell_setting triclinic
_symmetry_Int_Tables_number 2
_symmetry_space_group_name_Hall '-P 1'
_symmetry_space_group_name_H-M 'P -1'
_cell_angle_alpha 67.9(1)
_cell_angle_beta 111.6(1)
_cell_angle_gamma 119.7(1)
_cell_formula_units_Z 2
_cell_length_a 6.688(9)
_cell_length_b 6.720(17)
_cell_length_c 7.402(8)
_cell_volume 260.8(9)
_diffrn_ambient_temperature 293
_diffrn_radiation_probe x-ray
_diffrn_radiation_type MoK\a
_diffrn_radiation_wavelength 0.71069
_exptl_absorpt_coefficient_mu 31.403
_exptl_crystal_density_diffrn 5.229
_refine_ls_number_parameters 47
_refine_ls_number_reflns 830
_refine_ls_R_factor_gt 0.057
_refine_ls_wR_factor_gt 0.070
_cod_data_source_file EJSSIC-1988-25-77-89-1.cif
_cod_data_source_block NbSe2Br2-BT
_cod_database_code 4030177

loop_
_symmetry_equiv_pos_site_id
_symmetry_equiv_pos_as_xyz
1 x,y,z
2 -x,-y,-z

loop_
_atom_site_aniso_label
_atom_site_aniso_U_11
_atom_site_aniso_U_22
_atom_site_aniso_U_33
_atom_site_aniso_U_23
_atom_site_aniso_U_13
_atom_site_aniso_U_12
Nb 0.0087(4) 0.0113(4) 0.0150(7) 0.0024(5) 0.0067(5) 0.0045(3)
Br1 0.0134(5) 0.0138(5) 0.0194(8) 0.0006(6) 0.0060(6) 0.0080(3)
Br2 0.0137(5) 0.0127(5) 0.0197(8) 0.0042(5) 0.0090(6) 0.0054(4)
Se1 0.0141(4) 0.0167(5) 0.0269(9) 0.0087(6) 0.0103(6) 0.0085(4)
Se2 0.0157(6) 0.0189(6) 0.0133(8) 0.0016(6) 0.0066(6) 0.0080(4)

loop_
_atom_site_label
_atom_site_type_symbol
_atom_site_thermal_displace_type
_atom_site_fract_x
_atom_site_fract_y
_atom_site_fract_z
_atom_site_occupancy
_atom_site_U_iso_or_equiv
Nb Nb Uani 0.2534(3) 0.1276(3) 0.0003(3) 1.000 0.0120(3)
Br1 Br Uani 0.6519(3) 0.2339(3) 0.2301(3) 1.000 0.0152(4)
Br2 Br Uani 0.5222(3) 0.3506(3) -0.2300(3) 1.000 0.0164(4)
Se1 Se Uani 0.0388(3) -0.2178(3) 0.1332(4) 1.000 0.0210(4)
Se2 Se Uani 0.0907(3) 0.1692(4) 0.3254(3) 1.000 0.0163(4)

loop_
_atom_type_symbol
_atom_type_description
_atom_type_scat_dispersion_real
_atom_type_scat_dispersion_imag
_atom_type_scat_source
Br Br -0.2901 2.4595 ' International Tables Vol C Tables 4.2.6.8 and 6.1.1.4'
Nb Nb -2.0727 0.6215 ' International Tables Vol C Tables 4.2.6.8 and 6.1.1.4'
Se Se -0.0929 2.2259 ' International Tables Vol C Tables 4.2.6.8 and 6.1.1.4'

loop_
_geom_angle_atom_site_label_1
_geom_angle_atom_site_label_2
_geom_angle_atom_site_label_3
_geom_angle
_geom_angle_site_symmetry_1
_geom_angle_site_symmetry_3
_geom_angle_publ_flag
Br1 Nb Br2 76.83(14) . . yes
Br1 Nb Se1 106.90(15) . . yes
Nb Nb Br1 142.00(14) 2_555 . yes
Br1 Nb Se1 143.90(15) . 2_555 yes
Br2 Nb Se1 142.53(16) . . yes
Nb Nb Br2 141.16(14) 2_555 . yes
Br2 Nb Se1 107.10(15) . 2_555 yes
Nb Nb Se1 45.85(13) 2_555 . yes
Se1 Nb Se1 91.52(16) . 2_555 yes
Nb Nb Se1 45.66(13) 2_555 2_555 yes
Nb Se1 Nb 88.48(16) . 2_555 yes

loop_
_geom_bond_atom_site_label_1
_geom_bond_atom_site_label_2
_geom_bond_distance
_geom_bond_site_symmetry_2
_geom_bond_publ_flag
Nb Br1 2.489(7) . yes
Nb Br2 2.459(7) . yes
Nb Se1 2.106(6) . yes
Nb Nb 2.944(8) 2_555 yes
Nb Se1 2.113(6) 2_555 yes

loop_
_geom_torsion_atom_site_label_1
_geom_torsion_atom_site_label_2
_geom_torsion_atom_site_label_3
_geom_torsion_atom_site_label_4
_geom_torsion
_geom_torsion_site_symmetry_1
_geom_torsion_site_symmetry_3
_geom_torsion_site_symmetry_4
_geom_torsion_publ_flag
Br1 Nb Se1 Nb 148.51(15) . . 2_555 no
Br2 Nb Se1 Nb -121.2(2) . . 2_555 no
Se1 Nb Se1 Nb 0.00(15) 2_555 . 2_555 no
Br1 Nb Nb Se1 -54.3(2) . 2_555 . no
Br1 Nb Nb Br1 180.00(17) . 2_555 2_555 no
Br1 Nb Nb Br2 1.8(3) . 2_555 2_555 no
Br1 Nb Nb Se1 125.7(2) . 2_555 2_555 no
Br2 Nb Nb Se1 123.9(2) . 2_555 . no
Br2 Nb Nb Br1 -1.8(3) . 2_555 2_555 no
Br2 Nb Nb Br2 180.00(18) . 2_555 2_555 no
Br2 Nb Nb Se1 -56.1(2) . 2_555 2_555 no
Se1 Nb Nb Br1 -125.7(2) . 2_555 2_555 no
Se1 Nb Nb Br2 56.1(2) . 2_555 2_555 no
Se1 Nb Nb Se1 180.00(18) . 2_555 2_555 no
Se1 Nb Nb Se1 180.00(18) 2_555 2_555 . no
Br1 Nb Se1 Nb -122.0(2) . 2_555 2_555 no
Br2 Nb Se1 Nb 147.02(15) . 2_555 2_555 no
Se1 Nb Se1 Nb 0.00(15) . 2_555 2_555 no
